data_7128902
loop_
_publ_author_name
'Zhou, Jiliang'
'Litle, Elishua D.'
'Gabba\"i, Fran\,cois P'

_publ_section_title
;
 Isolation and reactivity of a gold(I) hydroxytrifluoroborate complex
 stabilized by anion-\p<sup>+</sup> interactions.
;
_journal_issue 79
_journal_name_full 'Chemical communications (Cambridge, England)'
_journal_page_first 10154
_journal_page_last 10157
_journal_paper_doi 10.1039/d1cc04105c
_journal_volume 57
_journal_year 2021
_chemical_formula_moiety 'C44 H38 Au O2 P S, 2(B F4)'
_chemical_formula_sum 'C44 H38 Au B2 F8 O2 P S'
_chemical_formula_weight 1032.36
_space_group_crystal_system monoclinic
_space_group_IT_number 14
_space_group_name_Hall '-P 2ybc'
_space_group_name_H-M_alt 'P 1 21/c 1'
_atom_sites_solution_hydrogens geom
_audit_creation_date 2020-12-31
_audit_creation_method
;
Olex2 1.2
(compiled 2018.05.29 svn.r3508 for OlexSys, GUI svn.r5506)
;
_audit_update_record
;
2021-04-09 deposited with the CCDC.	2021-08-27 downloaded from the CCDC.
;
_cell_angle_alpha 90
_cell_angle_beta 113.191(5)
_cell_angle_gamma 90
_cell_formula_units_Z 4
_cell_length_a 12.0811(17)
_cell_length_b 27.755(4)
_cell_length_c 13.1547(18)
_cell_measurement_reflns_used 9489
_cell_measurement_temperature 110(2)
_cell_measurement_theta_max 73.13
_cell_measurement_theta_min 3.99
_cell_volume 4054.5(10)
_computing_cell_refinement 'SAINT V8.40A (Bruker, 2016)'
_computing_data_reduction 'SAINT V8.40A (Bruker, 2016)'
_computing_molecular_graphics 'Olex2 (Dolomanov et al., 2009)'
_computing_publication_material 'Olex2 (Dolomanov et al., 2009)'
_computing_structure_refinement 'XL (Sheldrick, 2008)'
_diffrn_ambient_temperature 110.0
_diffrn_measured_fraction_theta_full 0.996
_diffrn_measured_fraction_theta_max 0.988
_diffrn_measurement_device_type 'Bruker APEX-II CCD'
_diffrn_measurement_method '\f and \w scans'
_diffrn_radiation_type CuK\a
_diffrn_radiation_wavelength 1.54178
_diffrn_reflns_av_R_equivalents 0.0632
_diffrn_reflns_av_unetI/netI 0.0445
_diffrn_reflns_Laue_measured_fraction_full 0.996
_diffrn_reflns_Laue_measured_fraction_max 0.988
_diffrn_reflns_limit_h_max 14
_diffrn_reflns_limit_h_min -14
_diffrn_reflns_limit_k_max 34
_diffrn_reflns_limit_k_min -34
_diffrn_reflns_limit_l_max 16
_diffrn_reflns_limit_l_min -11
_diffrn_reflns_number 43083
_diffrn_reflns_point_group_measured_fraction_full 0.996
_diffrn_reflns_point_group_measured_fraction_max 0.988
_diffrn_reflns_theta_full 67.679
_diffrn_reflns_theta_max 73.132
_diffrn_reflns_theta_min 3.184
_diffrn_standards_number 0
_exptl_absorpt_coefficient_mu 8.327
_exptl_absorpt_correction_T_max 0.7536
_exptl_absorpt_correction_T_min 0.4573
_exptl_absorpt_correction_type multi-scan
_exptl_absorpt_process_details
;
SADABS-2016/2 (Bruker,2016/2) was used for absorption correction.
wR2(int) was 0.1282 before and 0.0738 after correction.
The Ratio of minimum to maximum transmission is 0.6068.
The \l/2 correction factor is Not present.
;
_exptl_crystal_colour red
_exptl_crystal_density_diffrn 1.691
_exptl_crystal_description needle
_exptl_crystal_F_000 2040
_exptl_crystal_size_max 0.18
_exptl_crystal_size_mid 0.06
_exptl_crystal_size_min 0.05
_refine_diff_density_max 1.035
_refine_diff_density_min -1.112
_refine_diff_density_rms 0.123
_refine_ls_extinction_method none
_refine_ls_goodness_of_fit_ref 1.038
_refine_ls_hydrogen_treatment constr
_refine_ls_matrix_type full
_refine_ls_number_parameters 534
_refine_ls_number_reflns 8034
_refine_ls_number_restraints 0
_refine_ls_restrained_S_all 1.038
_refine_ls_R_factor_all 0.0482
_refine_ls_R_factor_gt 0.0418
_refine_ls_shift/su_max 0.002
_refine_ls_shift/su_mean 0.000
_refine_ls_structure_factor_coef Fsqd
_refine_ls_weighting_details 'w=1/[\s^2^(Fo^2^)+(0.0523P)^2^+12.4253P] where P=(Fo^2^+2Fc^2^)/3'
_refine_ls_weighting_scheme calc
_refine_ls_wR_factor_gt 0.1053
_refine_ls_wR_factor_ref 0.1119
_reflns_Friedel_coverage 0.000
_reflns_number_gt 7132
_reflns_number_total 8034
_reflns_threshold_expression 'I > 2\s(I)'
_cod_data_source_file d1cc04105c2.cif
_cod_data_source_block 4-B2F8
_cod_depositor_comments 'Adding full bibliography for 7128901--7128904.cif.'
_cod_database_code 7128902
_shelxl_version_number 2014-3
_shelx_space_group_comment
;
The symmetry employed for this shelxl refinement is uniquely defined
by the following loop, which should always be used as a source of
symmetry information in preference to the above space-group names.
They are only intended as comments.
;
_olex2_refinement_description
;
1. Fixed Uiso
 At 1.2 times of:
  All C(H) groups, All C(H,H) groups
 At 1.5 times of:
  All C(H,H,H) groups
2.a Secondary CH2 refined with riding coordinates:
 C41(H41A,H41B), C43(H43A,H43B), C44(H44A,H44B), C42(H42A,H42B)
2.b Aromatic/amide H refined with riding coordinates:
 C18(H18), C19(H19), C21(H21), C24(H24), C30(H30), C27(H27), C20(H20),
 C32(H32), C26(H26), C36(H36), C34(H34), C33(H33), C11(H11), C25(H25), C13(H13),
  C31(H31), C2(H2), C12(H12), C37(H37), C3(H3), C4(H4), C40(H40), C38(H38),
 C39(H39)
2.c Idealised Me refined as rotating group:
 C8(H8A,H8B,H8C), C9(H9A,H9B,H9C)
;
_olex2_submission_special_instructions 'No special instructions were received'

loop_
_space_group_symop_operation_xyz
'x, y, z'
'-x, y+1/2, -z+1/2'
'-x, -y, -z'
'x, -y-1/2, z-1/2'

loop_
_atom_site_label
_atom_site_type_symbol
_atom_site_fract_x
_atom_site_fract_y
_atom_site_fract_z
_atom_site_U_iso_or_equiv
_atom_site_adp_type
_atom_site_occupancy
_atom_site_site_symmetry_order
_atom_site_calc_flag
_atom_site_refinement_flags_posn
_atom_site_refinement_flags_adp
_atom_site_refinement_flags_occupancy
_atom_site_disorder_assembly
_atom_site_disorder_group
Au1 Au 0.26188(2) 0.42298(2) 0.13159(2) 0.03424(8) Uani 1 1 d . . . . .
P1 P 0.18581(10) 0.35370(4) 0.16758(9) 0.0321(2) Uani 1 1 d . . . . .
S1 S 0.32561(11) 0.49215(4) 0.06901(9) 0.0382(2) Uani 1 1 d . . . . .
F3 F 0.5919(2) 0.35852(10) 0.1559(2) 0.0378(6) Uani 1 1 d . . . . .
F2 F 0.4359(3) 0.36449(11) -0.0116(2) 0.0442(7) Uani 1 1 d . . . . .
F4 F 0.5556(3) 0.42895(10) 0.0592(3) 0.0495(8) Uani 1 1 d . . . . .
F1 F 0.6296(3) 0.36396(12) 0.0014(2) 0.0483(7) Uani 1 1 d . . . . .
O1 O 0.2616(3) 0.37871(10) 0.4017(3) 0.0286(6) Uani 1 1 d . . . . .
O2 O 0.6838(3) 0.36795(11) 0.3939(2) 0.0309(6) Uani 1 1 d . . . . .
F7 F 0.9430(3) 0.44451(15) 0.7455(3) 0.0671(10) Uani 1 1 d . . . . .
F6 F 0.7451(4) 0.42854(17) 0.6977(5) 0.0834(14) Uani 1 1 d . . . . .
C23 C 0.6755(4) 0.33074(15) 0.4562(3) 0.0295(8) Uani 1 1 d . . . . .
C18 C 0.4552(4) 0.45337(14) 0.4041(3) 0.0269(8) Uani 1 1 d . . . . .
H18 H 0.3933 0.4563 0.4312 0.032 Uiso 1 1 calc R . . . .
C19 C 0.4774(4) 0.49033(15) 0.3468(3) 0.0311(9) Uani 1 1 d . . . . .
H19 H 0.4315 0.5191 0.3348 0.037 Uiso 1 1 calc R . . . .
C29 C 0.2919(4) 0.30697(15) 0.2383(3) 0.0292(8) Uani 1 1 d . . . . .
C17 C 0.5246(4) 0.41014(15) 0.4236(3) 0.0263(8) Uani 1 1 d . . . . .
C14 C 0.4442(4) 0.37717(14) 0.5595(3) 0.0284(8) Uani 1 1 d . . . . .
C21 C 0.6356(4) 0.44456(16) 0.3193(4) 0.0323(9) Uani 1 1 d . . . . .
H21 H 0.6956 0.4416 0.2898 0.039 Uiso 1 1 calc R . . . .
C24 C 0.7521(4) 0.29200(18) 0.4675(4) 0.0366(10) Uani 1 1 d . . . . .
H24 H 0.8084 0.2926 0.4335 0.044 Uiso 1 1 calc R . . . .
C22 C 0.6124(4) 0.40713(15) 0.3783(3) 0.0288(8) Uani 1 1 d . . . . .
C28 C 0.5926(4) 0.33141(15) 0.5072(3) 0.0282(8) Uani 1 1 d . . . . .
F5 F 0.8233(4) 0.4317(3) 0.5725(4) 0.128(3) Uani 1 1 d . . . . .
C15 C 0.3189(4) 0.38160(14) 0.5150(4) 0.0291(8) Uani 1 1 d . . . . .
C30 C 0.3974(4) 0.30342(17) 0.2190(4) 0.0361(10) Uani 1 1 d . . . . .
H30 H 0.4152 0.3268 0.1748 0.043 Uiso 1 1 calc R . . . .
C27 C 0.5880(4) 0.29024(16) 0.5699(4) 0.0330(9) Uani 1 1 d . . . . .
H27 H 0.5329 0.2894 0.6052 0.040 Uiso 1 1 calc R . . . .
C20 C 0.5685(4) 0.48617(16) 0.3048(4) 0.0335(9) Uani 1 1 d . . . . .
H20 H 0.5837 0.5125 0.2660 0.040 Uiso 1 1 calc R . . . .
C32 C 0.4499(5) 0.23091(18) 0.3283(4) 0.0430(12) Uani 1 1 d . . . . .
H32 H 0.5037 0.2048 0.3587 0.052 Uiso 1 1 calc R . . . .
C16 C 0.5173(4) 0.37223(14) 0.4921(3) 0.0251(8) Uani 1 1 d . . . . .
C10 C 0.2551(5) 0.38769(15) 0.5828(4) 0.0385(11) Uani 1 1 d . . . . .
C26 C 0.6625(4) 0.25203(17) 0.5794(4) 0.0364(10) Uani 1 1 d . . . . .
H26 H 0.6584 0.2246 0.6208 0.044 Uiso 1 1 calc R . . . .
C36 C 0.0871(5) 0.27688(18) 0.0195(4) 0.0401(11) Uani 1 1 d . . . . .
H36 H 0.1320 0.2563 0.0792 0.048 Uiso 1 1 calc R . . . .
C1 C 0.0893(4) 0.36106(15) 0.2428(4) 0.0364(10) Uani 1 1 d . . . . .
C34 C 0.2663(4) 0.27241(16) 0.3024(4) 0.0342(9) Uani 1 1 d . . . . .
H34 H 0.1946 0.2748 0.3155 0.041 Uiso 1 1 calc R . . . .
C6 C 0.1382(4) 0.37374(15) 0.3550(4) 0.0352(10) Uani 1 1 d . . . . .
F8 F 0.8018(5) 0.49838(19) 0.6566(7) 0.129(3) Uani 1 1 d . . . . .
C33 C 0.3448(5) 0.23449(17) 0.3474(4) 0.0403(11) Uani 1 1 d . . . . .
H33 H 0.3270 0.2109 0.3911 0.048 Uiso 1 1 calc R . . . .
C11 C 0.3220(6) 0.39038(17) 0.6961(5) 0.0465(13) Uani 1 1 d . . . . .
H11 H 0.2809 0.3954 0.7436 0.056 Uiso 1 1 calc R . . . .
C25 C 0.7455(4) 0.25281(17) 0.5284(4) 0.0389(10) Uani 1 1 d . . . . .
H25 H 0.7973 0.2260 0.5362 0.047 Uiso 1 1 calc R . . . .
C13 C 0.5079(5) 0.37922(16) 0.6743(4) 0.0371(10) Uani 1 1 d . . . . .
H13 H 0.5931 0.3760 0.7054 0.044 Uiso 1 1 calc R . . . .
C31 C 0.4761(5) 0.26531(19) 0.2649(4) 0.0427(11) Uani 1 1 d . . . . .
H31 H 0.5484 0.2629 0.2527 0.051 Uiso 1 1 calc R . . . .
C5 C 0.0667(4) 0.38069(16) 0.4153(5) 0.0428(12) Uani 1 1 d . . . . .
C2 C -0.0365(4) 0.35589(17) 0.1900(5) 0.0475(13) Uani 1 1 d . . . . .
H2 H -0.0722 0.3471 0.1142 0.057 Uiso 1 1 calc R . . . .
C41 C 0.2849(5) 0.47920(17) -0.0775(4) 0.0399(10) Uani 1 1 d . . . . .
H41A H 0.3536 0.4858 -0.0986 0.048 Uiso 1 1 calc R . . . .
H41B H 0.2609 0.4450 -0.0939 0.048 Uiso 1 1 calc R . . . .
C35 C 0.0915(5) 0.32646(18) 0.0348(4) 0.0407(11) Uani 1 1 d . . . . .
C12 C 0.4464(6) 0.38599(17) 0.7425(4) 0.0445(12) Uani 1 1 d . . . . .
H12 H 0.4890 0.3876 0.8204 0.053 Uiso 1 1 calc R . . . .
C43 C 0.1086(5) 0.52076(19) -0.0694(5) 0.0452(12) Uani 1 1 d . . . . .
H43A H 0.0654 0.4910 -0.0648 0.054 Uiso 1 1 calc R . . . .
H43B H 0.0491 0.5470 -0.0997 0.054 Uiso 1 1 calc R . . . .
C44 C 0.2015(5) 0.53433(17) 0.0434(5) 0.0457(12) Uani 1 1 d . . . . .
H44A H 0.1679 0.5311 0.1006 0.055 Uiso 1 1 calc R . . . .
H44B H 0.2290 0.5679 0.0434 0.055 Uiso 1 1 calc R . . . .
C42 C 0.1785(5) 0.5128(2) -0.1407(4) 0.0447(11) Uani 1 1 d . . . . .
H42A H 0.2085 0.5439 -0.1565 0.054 Uiso 1 1 calc R . . . .
H42B H 0.1262 0.4979 -0.2118 0.054 Uiso 1 1 calc R . . . .
C37 C 0.0168(5) 0.2574(2) -0.0830(4) 0.0461(12) Uani 1 1 d . . . . .
H37 H 0.0146 0.2235 -0.0936 0.055 Uiso 1 1 calc R . . . .
C3 C -0.1084(4) 0.3637(2) 0.2487(6) 0.0592(18) Uani 1 1 d . . . . .
H3 H -0.1933 0.3605 0.2126 0.071 Uiso 1 1 calc R . . . .
C7 C 0.1211(5) 0.39483(17) 0.5375(5) 0.0442(12) Uani 1 1 d . . . . .
C8 C 0.0951(7) 0.44885(19) 0.5469(7) 0.0653(19) Uani 1 1 d . . . . .
H8A H 0.1318 0.4588 0.6246 0.098 Uiso 1 1 calc GR . . . .
H8B H 0.0079 0.4540 0.5185 0.098 Uiso 1 1 calc GR . . . .
H8C H 0.1291 0.4680 0.5036 0.098 Uiso 1 1 calc GR . . . .
C4 C -0.0579(5) 0.37579(19) 0.3572(6) 0.0517(15) Uani 1 1 d . . . . .
H4 H -0.1092 0.3812 0.3954 0.062 Uiso 1 1 calc R . . . .
C40 C 0.0241(6) 0.3564(2) -0.0536(5) 0.0584(16) Uani 1 1 d . . . . .
H40 H 0.0275 0.3904 -0.0443 0.070 Uiso 1 1 calc R . . . .
C38 C -0.0496(6) 0.2870(2) -0.1693(4) 0.0570(15) Uani 1 1 d . . . . .
H38 H -0.0970 0.2735 -0.2393 0.068 Uiso 1 1 calc R . . . .
B1 B 0.5525(5) 0.37913(18) 0.0511(4) 0.0315(10) Uani 1 1 d . . . . .
C9 C 0.0646(6) 0.3642(2) 0.6023(6) 0.0577(16) Uani 1 1 d . . . . .
H9A H 0.0842 0.3302 0.5983 0.087 Uiso 1 1 calc GR . . . .
H9B H -0.0230 0.3684 0.5699 0.087 Uiso 1 1 calc GR . . . .
H9C H 0.0966 0.3746 0.6797 0.087 Uiso 1 1 calc GR . . . .
B2 B 0.8276(5) 0.4513(2) 0.6666(5) 0.0447(13) Uani 1 1 d . . . . .
C39 C -0.0474(6) 0.3366(2) -0.1541(5) 0.068(2) Uani 1 1 d . . . . .
H39 H -0.0953 0.3568 -0.2133 0.081 Uiso 1 1 calc R . . . .

loop_
_atom_site_aniso_label
_atom_site_aniso_U_11
_atom_site_aniso_U_22
_atom_site_aniso_U_33
_atom_site_aniso_U_23
_atom_site_aniso_U_13
_atom_site_aniso_U_12
Au1 0.03899(13) 0.02565(12) 0.03244(12) 0.00468(6) 0.00802(8) -0.00784(7)
P1 0.0301(5) 0.0249(5) 0.0330(5) 0.0057(4) 0.0036(4) -0.0038(4)
S1 0.0454(6) 0.0310(5) 0.0345(5) 0.0032(4) 0.0116(5) -0.0098(5)
F3 0.0396(14) 0.0400(14) 0.0341(13) 0.0030(11) 0.0149(11) -0.0013(11)
F2 0.0385(15) 0.0475(16) 0.0393(14) -0.0044(12) 0.0077(12) -0.0100(12)
F4 0.063(2) 0.0286(14) 0.0515(17) -0.0021(12) 0.0165(15) -0.0076(13)
F1 0.0497(17) 0.0592(19) 0.0435(15) -0.0009(13) 0.0263(14) 0.0009(14)
O1 0.0266(14) 0.0246(14) 0.0381(15) -0.0017(12) 0.0166(12) -0.0016(11)
O2 0.0268(14) 0.0318(15) 0.0363(15) -0.0019(12) 0.0147(12) -0.0001(12)
F7 0.0459(19) 0.076(3) 0.064(2) -0.0127(19) 0.0059(16) -0.0167(18)
F6 0.060(2) 0.087(3) 0.114(4) 0.020(3) 0.046(3) -0.006(2)
C23 0.028(2) 0.0250(19) 0.032(2) 0.0011(16) 0.0083(16) -0.0016(16)
C18 0.0271(19) 0.0242(19) 0.0290(19) -0.0042(15) 0.0106(16) -0.0022(15)
C19 0.037(2) 0.0218(19) 0.033(2) -0.0019(16) 0.0122(17) -0.0011(17)
C29 0.0274(19) 0.0245(19) 0.0300(19) 0.0012(15) 0.0051(16) 0.0030(16)
C17 0.0252(19) 0.0263(19) 0.0248(18) -0.0039(15) 0.0072(15) -0.0035(16)
C14 0.040(2) 0.0184(18) 0.0302(19) -0.0002(15) 0.0171(18) -0.0007(16)
C21 0.033(2) 0.034(2) 0.034(2) -0.0008(17) 0.0173(18) -0.0050(18)
C24 0.028(2) 0.039(2) 0.042(2) -0.0002(19) 0.0135(18) 0.0037(18)
C22 0.028(2) 0.027(2) 0.0289(19) -0.0031(16) 0.0086(16) -0.0013(16)
C28 0.030(2) 0.0233(19) 0.0282(19) -0.0010(15) 0.0084(16) -0.0032(16)
F5 0.056(3) 0.243(7) 0.066(3) -0.077(4) 0.005(2) 0.024(3)
C15 0.037(2) 0.0192(18) 0.038(2) 0.0008(15) 0.0218(18) -0.0007(16)
C30 0.039(2) 0.038(2) 0.032(2) -0.0083(18) 0.0142(18) -0.0068(19)
C27 0.034(2) 0.030(2) 0.031(2) 0.0034(17) 0.0090(17) -0.0007(17)
C20 0.041(2) 0.028(2) 0.034(2) 0.0006(17) 0.0168(19) -0.0098(18)
C32 0.045(3) 0.031(2) 0.040(2) -0.0110(19) 0.003(2) 0.013(2)
C16 0.0240(18) 0.0243(19) 0.0237(17) -0.0042(14) 0.0057(15) -0.0028(15)
C10 0.064(3) 0.0169(18) 0.053(3) -0.0025(18) 0.042(3) 0.0013(19)
C26 0.039(2) 0.029(2) 0.035(2) 0.0067(17) 0.0083(18) 0.0024(18)
C36 0.040(2) 0.035(2) 0.038(2) 0.0030(19) 0.008(2) -0.007(2)
C1 0.025(2) 0.023(2) 0.053(3) 0.0121(18) 0.0074(19) 0.0019(16)
C34 0.037(2) 0.027(2) 0.039(2) -0.0008(17) 0.0145(19) 0.0007(18)
C6 0.029(2) 0.023(2) 0.059(3) 0.0070(19) 0.023(2) 0.0007(16)
F8 0.090(4) 0.068(3) 0.254(8) 0.035(4) 0.094(5) 0.029(3)
C33 0.051(3) 0.029(2) 0.037(2) 0.0027(18) 0.013(2) 0.005(2)
C11 0.083(4) 0.026(2) 0.052(3) -0.003(2) 0.049(3) -0.006(2)
C25 0.032(2) 0.030(2) 0.047(2) -0.0001(19) 0.0076(19) 0.0078(18)
C13 0.052(3) 0.024(2) 0.033(2) 0.0018(17) 0.015(2) -0.0029(19)
C31 0.039(2) 0.050(3) 0.038(2) -0.018(2) 0.014(2) 0.004(2)
C5 0.035(2) 0.025(2) 0.079(4) 0.015(2) 0.034(2) 0.0078(18)
C2 0.028(2) 0.028(2) 0.074(4) 0.016(2) 0.007(2) -0.0018(18)
C41 0.056(3) 0.031(2) 0.037(2) -0.0002(18) 0.024(2) -0.004(2)
C35 0.040(2) 0.034(2) 0.037(2) 0.0080(19) 0.0036(19) -0.0075(19)
C12 0.080(4) 0.027(2) 0.035(2) 0.0020(18) 0.032(3) -0.006(2)
C43 0.041(3) 0.037(3) 0.061(3) 0.010(2) 0.024(2) 0.003(2)
C44 0.063(3) 0.026(2) 0.056(3) 0.000(2) 0.032(3) 0.000(2)
C42 0.046(3) 0.047(3) 0.039(2) 0.002(2) 0.016(2) -0.006(2)
C37 0.041(3) 0.044(3) 0.047(3) -0.009(2) 0.011(2) -0.015(2)
C3 0.021(2) 0.042(3) 0.109(5) 0.032(3) 0.019(3) 0.004(2)
C7 0.055(3) 0.023(2) 0.076(4) 0.002(2) 0.050(3) 0.002(2)
C8 0.074(4) 0.028(3) 0.122(6) 0.001(3) 0.069(4) 0.009(3)
C4 0.033(3) 0.036(3) 0.093(4) 0.026(3) 0.032(3) 0.010(2)
C40 0.064(4) 0.041(3) 0.047(3) 0.012(2) -0.004(3) -0.004(3)
C38 0.056(3) 0.062(4) 0.036(3) -0.003(2) 0.000(2) -0.019(3)
B1 0.033(2) 0.029(2) 0.031(2) -0.0030(18) 0.0112(19) -0.0021(19)
C9 0.069(4) 0.044(3) 0.088(4) 0.002(3) 0.060(4) -0.005(3)
B2 0.037(3) 0.053(3) 0.048(3) -0.010(3) 0.022(2) -0.002(3)
C39 0.070(4) 0.057(4) 0.044(3) 0.015(3) -0.011(3) -0.012(3)

loop_
_atom_type_symbol
_atom_type_description
_atom_type_scat_dispersion_real
_atom_type_scat_dispersion_imag
_atom_type_scat_source
C C 0.0181 0.0091 'International Tables Vol C Tables 4.2.6.8 and 6.1.1.4'
H H 0.0000 0.0000 'International Tables Vol C Tables 4.2.6.8 and 6.1.1.4'
Au Au -4.4197 7.2980 'International Tables Vol C Tables 4.2.6.8 and 6.1.1.4'
B B 0.0090 0.0039 'International Tables Vol C Tables 4.2.6.8 and 6.1.1.4'
F F 0.0727 0.0534 'International Tables Vol C Tables 4.2.6.8 and 6.1.1.4'
O O 0.0492 0.0322 'International Tables Vol C Tables 4.2.6.8 and 6.1.1.4'
P P 0.2955 0.4335 'International Tables Vol C Tables 4.2.6.8 and 6.1.1.4'
S S 0.3331 0.5567 'International Tables Vol C Tables 4.2.6.8 and 6.1.1.4'

loop_
_geom_angle_atom_site_label_1
_geom_angle_atom_site_label_2
_geom_angle_atom_site_label_3
_geom_angle
_geom_angle_site_symmetry_1
_geom_angle_site_symmetry_3
_geom_angle_publ_flag
P1 Au1 S1 172.19(4) . . ?
C29 P1 Au1 117.05(15) . . ?
C29 P1 C1 106.2(2) . . ?
C29 P1 C35 104.1(2) . . ?
C1 P1 Au1 114.85(15) . . ?
C1 P1 C35 106.0(2) . . ?
C35 P1 Au1 107.64(16) . . ?
C41 S1 Au1 102.77(16) . . ?
C44 S1 Au1 103.39(18) . . ?
C44 S1 C41 94.1(2) . . ?
C15 O1 C6 118.9(3) . . ?
C23 O2 C22 120.9(3) . . ?
O2 C23 C24 116.9(4) . . ?
O2 C23 C28 121.1(4) . . ?
C24 C23 C28 121.9(4) . . ?
C19 C18 H18 119.9 . . ?
C19 C18 C17 120.2(4) . . ?
C17 C18 H18 119.9 . . ?
C18 C19 H19 119.8 . . ?
C18 C19 C20 120.5(4) . . ?
C20 C19 H19 119.8 . . ?
C30 C29 P1 118.1(3) . . ?
C34 C29 P1 121.8(3) . . ?
C34 C29 C30 119.9(4) . . ?
C22 C17 C18 117.4(4) . . ?
C22 C17 C16 118.2(4) . . ?
C16 C17 C18 124.2(4) . . ?
C15 C14 C16 124.1(4) . . ?
C15 C14 C13 119.5(4) . . ?
C13 C14 C16 116.4(4) . . ?
C22 C21 H21 121.1 . . ?
C20 C21 H21 121.1 . . ?
C20 C21 C22 117.7(4) . . ?
C23 C24 H24 120.4 . . ?
C25 C24 C23 119.2(4) . . ?
C25 C24 H24 120.4 . . ?
O2 C22 C17 121.7(4) . . ?
O2 C22 C21 115.4(4) . . ?
C21 C22 C17 122.9(4) . . ?
C23 C28 C27 117.6(4) . . ?
C23 C28 C16 118.8(4) . . ?
C16 C28 C27 123.6(4) . . ?
O1 C15 C14 116.6(4) . . ?
O1 C15 C10 122.0(4) . . ?
C14 C15 C10 121.4(4) . . ?
C29 C30 H30 120.3 . . ?
C31 C30 C29 119.4(5) . . ?
C31 C30 H30 120.3 . . ?
C28 C27 H27 119.9 . . ?
C26 C27 C28 120.1(4) . . ?
C26 C27 H27 119.9 . . ?
C19 C20 H20 119.4 . . ?
C21 C20 C19 121.3(4) . . ?
C21 C20 H20 119.4 . . ?
C33 C32 H32 120.0 . . ?
C31 C32 H32 120.0 . . ?
C31 C32 C33 120.1(4) . . ?
C17 C16 C14 121.0(4) . . ?
C17 C16 C28 119.2(4) . . ?
C28 C16 C14 119.4(4) . . ?
C15 C10 C7 122.7(5) . . ?
C11 C10 C15 117.2(5) . . ?
C11 C10 C7 119.9(4) . . ?
C27 C26 H26 119.6 . . ?
C27 C26 C25 120.8(4) . . ?
C25 C26 H26 119.6 . . ?
C35 C36 H36 120.0 . . ?
C35 C36 C37 120.0(5) . . ?
C37 C36 H36 120.0 . . ?
C6 C1 P1 120.5(3) . . ?
C6 C1 C2 118.1(5) . . ?
C2 C1 P1 121.4(4) . . ?
C29 C34 H34 119.8 . . ?
C33 C34 C29 120.3(5) . . ?
C33 C34 H34 119.8 . . ?
O1 C6 C1 115.4(4) . . ?
O1 C6 C5 122.3(5) . . ?
C5 C6 C1 122.3(5) . . ?
C32 C33 H33 120.1 . . ?
C34 C33 C32 119.8(5) . . ?
C34 C33 H33 120.1 . . ?
C10 C11 H11 118.7 . . ?
C12 C11 C10 122.6(5) . . ?
C12 C11 H11 118.7 . . ?
C24 C25 C26 120.4(4) . . ?
C24 C25 H25 119.8 . . ?
C26 C25 H25 119.8 . . ?
C14 C13 H13 120.1 . . ?
C12 C13 C14 119.8(5) . . ?
C12 C13 H13 120.1 . . ?
C30 C31 H31 119.8 . . ?
C32 C31 C30 120.5(5) . . ?
C32 C31 H31 119.8 . . ?
C6 C5 C7 121.8(4) . . ?
C6 C5 C4 116.7(6) . . ?
C4 C5 C7 121.5(5) . . ?
C1 C2 H2 120.0 . . ?
C3 C2 C1 120.1(6) . . ?
C3 C2 H2 120.0 . . ?
S1 C41 H41A 110.6 . . ?
S1 C41 H41B 110.6 . . ?
H41A C41 H41B 108.7 . . ?
C42 C41 S1 105.7(3) . . ?
C42 C41 H41A 110.6 . . ?
C42 C41 H41B 110.6 . . ?
C36 C35 P1 121.4(4) . . ?
C36 C35 C40 119.4(5) . . ?
C40 C35 P1 119.1(4) . . ?
C11 C12 H12 120.3 . . ?
C13 C12 C11 119.5(5) . . ?
C13 C12 H12 120.3 . . ?
H43A C43 H43B 108.8 . . ?
C44 C43 H43A 110.7 . . ?
C44 C43 H43B 110.7 . . ?
C42 C43 H43A 110.7 . . ?
C42 C43 H43B 110.7 . . ?
C42 C43 C44 105.4(4) . . ?
S1 C44 H44A 110.7 . . ?
S1 C44 H44B 110.7 . . ?
C43 C44 S1 105.1(3) . . ?
C43 C44 H44A 110.7 . . ?
C43 C44 H44B 110.7 . . ?
H44A C44 H44B 108.8 . . ?
C41 C42 H42A 110.1 . . ?
C41 C42 H42B 110.1 . . ?
C43 C42 C41 107.9(4) . . ?
C43 C42 H42A 110.1 . . ?
C43 C42 H42B 110.1 . . ?
H42A C42 H42B 108.4 . . ?
C36 C37 H37 119.9 . . ?
C38 C37 C36 120.3(5) . . ?
C38 C37 H37 119.9 . . ?
C2 C3 H3 119.8 . . ?
C4 C3 C2 120.3(5) . . ?
C4 C3 H3 119.8 . . ?
C10 C7 C5 109.5(4) . . ?
C10 C7 C8 108.5(5) . . ?
C10 C7 C9 110.5(5) . . ?
C5 C7 C8 108.4(5) . . ?
C5 C7 C9 109.8(5) . . ?
C9 C7 C8 110.0(4) . . ?
C7 C8 H8A 109.5 . . ?
C7 C8 H8B 109.5 . . ?
C7 C8 H8C 109.5 . . ?
H8A C8 H8B 109.5 . . ?
H8A C8 H8C 109.5 . . ?
H8B C8 H8C 109.5 . . ?
C5 C4 H4 118.7 . . ?
C3 C4 C5 122.6(5) . . ?
C3 C4 H4 118.7 . . ?
C35 C40 H40 120.0 . . ?
C39 C40 C35 119.9(6) . . ?
C39 C40 H40 120.0 . . ?
C37 C38 H38 119.9 . . ?
C37 C38 C39 120.1(5) . . ?
C39 C38 H38 119.9 . . ?
F3 B1 F1 108.0(4) . . ?
F2 B1 F3 109.9(4) . . ?
F2 B1 F4 109.2(4) . . ?
F2 B1 F1 110.0(4) . . ?
F4 B1 F3 110.2(4) . . ?
F4 B1 F1 109.5(4) . . ?
C7 C9 H9A 109.5 . . ?
C7 C9 H9B 109.5 . . ?
C7 C9 H9C 109.5 . . ?
H9A C9 H9B 109.5 . . ?
H9A C9 H9C 109.5 . . ?
H9B C9 H9C 109.5 . . ?
F6 B2 F7 110.4(5) . . ?
F5 B2 F7 107.4(5) . . ?
F5 B2 F6 108.7(6) . . ?
F5 B2 F8 112.6(7) . . ?
F8 B2 F7 109.5(6) . . ?
F8 B2 F6 108.2(5) . . ?
C40 C39 C38 120.2(5) . . ?
C40 C39 H39 119.9 . . ?
C38 C39 H39 119.9 . . ?

loop_
_geom_bond_atom_site_label_1
_geom_bond_atom_site_label_2
_geom_bond_distance
_geom_bond_site_symmetry_2
_geom_bond_publ_flag
Au1 P1 2.2602(11) . ?
Au1 S1 2.3356(11) . ?
P1 C29 1.803(4) . ?
P1 C1 1.813(5) . ?
P1 C35 1.831(5) . ?
S1 C41 1.828(5) . ?
S1 C44 1.826(6) . ?
F3 B1 1.393(6) . ?
F2 B1 1.384(6) . ?
F4 B1 1.386(6) . ?
F1 B1 1.397(6) . ?
O1 C15 1.376(5) . ?
O1 C6 1.377(5) . ?
O2 C23 1.346(5) . ?
O2 C22 1.352(5) . ?
F7 B2 1.385(7) . ?
F6 B2 1.371(7) . ?
C23 C24 1.388(6) . ?
C23 C28 1.407(6) . ?
C18 H18 0.9500 . ?
C18 C19 1.361(6) . ?
C18 C17 1.428(6) . ?
C19 H19 0.9500 . ?
C19 C20 1.417(6) . ?
C29 C30 1.397(6) . ?
C29 C34 1.391(6) . ?
C17 C22 1.409(6) . ?
C17 C16 1.411(6) . ?
C14 C15 1.398(6) . ?
C14 C16 1.482(6) . ?
C14 C13 1.401(6) . ?
C21 H21 0.9500 . ?
C21 C22 1.391(6) . ?
C21 C20 1.380(6) . ?
C24 H24 0.9500 . ?
C24 C25 1.372(7) . ?
C28 C27 1.423(6) . ?
C28 C16 1.418(6) . ?
F5 B2 1.335(7) . ?
C15 C10 1.399(6) . ?
C30 H30 0.9500 . ?
C30 C31 1.391(7) . ?
C27 H27 0.9500 . ?
C27 C26 1.365(7) . ?
C20 H20 0.9500 . ?
C32 H32 0.9500 . ?
C32 C33 1.392(8) . ?
C32 C31 1.383(8) . ?
C10 C11 1.389(8) . ?
C10 C7 1.503(8) . ?
C26 H26 0.9500 . ?
C26 C25 1.409(7) . ?
C36 H36 0.9500 . ?
C36 C35 1.389(7) . ?
C36 C37 1.390(7) . ?
C1 C6 1.401(7) . ?
C1 C2 1.408(6) . ?
C34 H34 0.9500 . ?
C34 C33 1.384(6) . ?
C6 C5 1.398(7) . ?
F8 B2 1.337(8) . ?
C33 H33 0.9500 . ?
C11 H11 0.9500 . ?
C11 C12 1.387(9) . ?
C25 H25 0.9500 . ?
C13 H13 0.9500 . ?
C13 C12 1.385(7) . ?
C31 H31 0.9500 . ?
C5 C7 1.529(8) . ?
C5 C4 1.401(7) . ?
C2 H2 0.9500 . ?
C2 C3 1.386(9) . ?
C41 H41A 0.9900 . ?
C41 H41B 0.9900 . ?
C41 C42 1.539(7) . ?
C35 C40 1.401(7) . ?
C12 H12 0.9500 . ?
C43 H43A 0.9900 . ?
C43 H43B 0.9900 . ?
C43 C44 1.513(8) . ?
C43 C42 1.506(7) . ?
C44 H44A 0.9900 . ?
C44 H44B 0.9900 . ?
C42 H42A 0.9900 . ?
C42 H42B 0.9900 . ?
C37 H37 0.9500 . ?
C37 C38 1.374(8) . ?
C3 H3 0.9500 . ?
C3 C4 1.356(10) . ?
C7 C8 1.547(7) . ?
C7 C9 1.540(7) . ?
C8 H8A 0.9800 . ?
C8 H8B 0.9800 . ?
C8 H8C 0.9800 . ?
C4 H4 0.9500 . ?
C40 H40 0.9500 . ?
C40 C39 1.378(8) . ?
C38 H38 0.9500 . ?
C38 C39 1.389(9) . ?
C9 H9A 0.9800 . ?
C9 H9B 0.9800 . ?
C9 H9C 0.9800 . ?
C39 H39 0.9500 . ?
